data_4319208
loop_
_publ_author_name
'David A. Shultz'
'Scot H. Bodnar'
'R. Krishna Kumar'
'Hyoyoung Lee'
'Jeff W. Kampf'

_publ_section_title
;
 Molecular Structures of Carbonyl-Linked Bis(dioxolene) Complexes: Can a
 Carbonyl Group Act as an Effective Ferromagnetic Coupler?
;
_journal_name_full 'Inorganic Chemistry'
_journal_page_first 546
_journal_page_last 549
_journal_paper_doi 10.1021/ic000956a
_journal_volume 40
_journal_year 2001
_chemical_formula_sum 'C101 H120 B2 N12 O6 Zn2'
_chemical_formula_weight 1750.45
_chemical_name_systematic
;

  ?

;
_space_group_IT_number 2
_symmetry_cell_setting triclinic
_symmetry_space_group_name_Hall '-P 1'
_symmetry_space_group_name_H-M 'P -1'
_atom_sites_solution_hydrogens geom
_atom_sites_solution_primary direct
_atom_sites_solution_secondary difmap
_audit_creation_method SHELXL-97
_cell_angle_alpha 96.6910(10)
_cell_angle_beta 91.8560(10)
_cell_angle_gamma 109.0190(10)
_cell_formula_units_Z 2
_cell_length_a 13.6624(2)
_cell_length_b 13.80920(10)
_cell_length_c 26.62340(10)
_cell_measurement_reflns_used 8192
_cell_measurement_temperature 158(2)
_cell_measurement_theta_max 23.75
_cell_measurement_theta_min 1.54
_cell_volume 4703.15(9)
_computing_cell_refinement 'Bruker SMART'
_computing_data_collection 'Bruker SMART'
_computing_data_reduction 'Bruker SHELXTL'
_computing_molecular_graphics 'Bruker SHELXTL'
_computing_publication_material 'Bruker SHELXTL'
_computing_structure_refinement 'Bruker SHELXTL'
_computing_structure_solution 'Bruker SHELXTL'
_diffrn_ambient_temperature 158(2)
_diffrn_measured_fraction_theta_full 0.989
_diffrn_measured_fraction_theta_max 0.989
_diffrn_measurement_device_type 'CCD area detector'
_diffrn_measurement_method 'phi and omega scans'
_diffrn_radiation_monochromator graphite
_diffrn_radiation_source 'sealed tube'
_diffrn_radiation_type MoK\a
_diffrn_radiation_wavelength 0.71073
_diffrn_reflns_av_R_equivalents 0.0956
_diffrn_reflns_av_sigmaI/netI 0.1435
_diffrn_reflns_limit_h_max 15
_diffrn_reflns_limit_h_min -15
_diffrn_reflns_limit_k_max 15
_diffrn_reflns_limit_k_min -15
_diffrn_reflns_limit_l_max 30
_diffrn_reflns_limit_l_min -30
_diffrn_reflns_number 34864
_diffrn_reflns_theta_full 23.75
_diffrn_reflns_theta_max 23.75
_diffrn_reflns_theta_min 1.54
_exptl_absorpt_coefficient_mu 0.570
_exptl_absorpt_correction_type none
_exptl_crystal_colour blue
_exptl_crystal_density_diffrn 1.236
_exptl_crystal_density_method 'not measured'
_exptl_crystal_description irregular
_exptl_crystal_F_000 1854
_exptl_crystal_size_max 0.28
_exptl_crystal_size_mid 0.36
_exptl_crystal_size_min 0.38
_refine_diff_density_max 0.588
_refine_diff_density_min -0.590
_refine_diff_density_rms 0.082
_refine_ls_extinction_coef 0.00034(14)
_refine_ls_extinction_expression Fc^*^=kFc[1+0.001xFc^2^\l^3^/sin(2\q)]^-1/4^
_refine_ls_extinction_method SHELXL
_refine_ls_goodness_of_fit_ref 1.048
_refine_ls_hydrogen_treatment mixed
_refine_ls_matrix_type full
_refine_ls_number_parameters 1141
_refine_ls_number_reflns 14175
_refine_ls_number_restraints 30
_refine_ls_restrained_S_all 1.047
_refine_ls_R_factor_all 0.1631
_refine_ls_R_factor_gt 0.0911
_refine_ls_shift/su_max 0.060
_refine_ls_shift/su_mean 0.000
_refine_ls_structure_factor_coef Fsqd
_refine_ls_weighting_details 'calc w=1/[\s^2^(Fo^2^)+(0.0389P)^2^+15.8468P] where P=(Fo^2^+2Fc^2^)/3'
_refine_ls_weighting_scheme calc
_refine_ls_wR_factor_gt 0.1651
_refine_ls_wR_factor_ref 0.1958
_reflns_number_gt 8221
_reflns_number_total 14175
_reflns_threshold_expression >2sigma(I)
_cod_data_source_file ic000956a_2.cif
_cod_data_source_block ncs81((TpCum,MeZn)21-H)
_cod_depositor_comments
;
The following automatic conversions were performed:

'_symmetry_cell_setting' value 'Triclinic' changed to 'triclinic'
according to the built-in table from CIF Core dictionary named
'cif_core.dic' version 2.4.1 from 2010-06-29.

Automatic conversion script
Id: cif_fix_values 1646 2011-03-28 12:23:43Z adriana 
;
_cod_original_cell_volume 4703.15(8)
_cod_database_code 4319208

loop_
_symmetry_equiv_pos_as_xyz
'x, y, z'
'-x, -y, -z'

loop_
_atom_site_label
_atom_site_type_symbol
_atom_site_fract_x
_atom_site_fract_y
_atom_site_fract_z
_atom_site_U_iso_or_equiv
_atom_site_adp_type
_atom_site_occupancy
_atom_site_symmetry_multiplicity
_atom_site_calc_flag
_atom_site_refinement_flags
_atom_site_disorder_assembly
_atom_site_disorder_group
Zn1 Zn 0.26148(7) 0.76144(6) 0.90387(3) 0.0312(2) Uani 1 1 d . . .
Zn2 Zn 0.28041(7) 0.02277(6) 0.60592(3) 0.0334(3) Uani 1 1 d . . .
O1 O 0.2894(4) 0.7544(4) 0.82030(18) 0.0317(13) Uani 1 1 d . . .
H1O H 0.296(4) 0.789(4) 0.798(2) 0.000(16) Uiso 1 1 d . . .
O2 O 0.2507(4) 0.6191(3) 0.88456(16) 0.0314(12) Uani 1 1 d . . .
O3 O 0.3166(4) 0.1559(4) 0.65080(17) 0.0404(13) Uani 1 1 d . . .
O4 O 0.1616(4) 0.0797(3) 0.57989(17) 0.0356(12) Uani 1 1 d . . .
O5 O 0.2453(4) 0.5452(4) 0.64559(18) 0.0448(14) Uani 1 1 d . . .
O6 O 0.6720(9) 0.1070(6) 0.2428(3) 0.118(3) Uani 1 1 d U . .
H6 H 0.6678 0.1271 0.2734 0.176 Uiso 1 1 calc R . .
N1 N 0.3895(5) 0.8920(4) 0.9182(2) 0.0348(15) Uani 1 1 d . . .
N2 N 0.3719(5) 0.9752(4) 0.9451(2) 0.0340(15) Uani 1 1 d . . .
N3 N 0.2347(5) 0.7819(4) 0.9839(2) 0.0326(15) Uani 1 1 d . . .
N4 N 0.2303(5) 0.8796(4) 0.9987(2) 0.0310(14) Uani 1 1 d . . .
N5 N 0.1583(5) 0.8374(4) 0.8886(2) 0.0288(14) Uani 1 1 d . . .
N6 N 0.1813(5) 0.9331(4) 0.9177(2) 0.0327(15) Uani 1 1 d . . .
N7 N 0.1736(5) -0.1177(4) 0.6134(2) 0.0316(14) Uani 1 1 d . . .
N8 N 0.1944(5) -0.1998(4) 0.5866(2) 0.0333(15) Uani 1 1 d . . .
N9 N 0.4044(5) -0.0347(4) 0.6323(2) 0.0346(15) Uani 1 1 d . . .
N10 N 0.3867(4) -0.1345(4) 0.6083(2) 0.0314(14) Uani 1 1 d . . .
N11 N 0.3175(4) -0.0129(4) 0.5343(2) 0.0293(14) Uani 1 1 d . . .
N12 N 0.3184(5) -0.1130(4) 0.5232(2) 0.0317(14) Uani 1 1 d . . .
C1 C 0.2712(5) 0.6527(5) 0.7994(3) 0.0289(17) Uani 1 1 d . . .
C2 C 0.2704(5) 0.6228(5) 0.7484(2) 0.0285(17) Uani 1 1 d . . .
H2 H 0.2833 0.6724 0.7254 0.048(3) Uiso 1 1 calc R . .
C3 C 0.2501(5) 0.5172(5) 0.7305(2) 0.0286(17) Uani 1 1 d . . .
C4 C 0.2321(5) 0.4480(5) 0.7668(2) 0.0310(17) Uani 1 1 d . . .
H4 H 0.2179 0.3768 0.7551 0.048(3) Uiso 1 1 calc R . .
C5 C 0.2338(6) 0.4774(5) 0.8187(2) 0.0307(17) Uani 1 1 d . . .
C6 C 0.2523(5) 0.5843(5) 0.8363(2) 0.0279(17) Uani 1 1 d . . .
C7 C 0.2171(7) 0.3974(5) 0.8558(3) 0.043(2) Uani 1 1 d . . .
C8 C 0.3162(7) 0.4268(6) 0.8919(3) 0.054(2) Uani 1 1 d . . .
H8A H 0.3304 0.4965 0.9100 0.095(4) Uiso 1 1 calc R . .
H8B H 0.3751 0.4250 0.8722 0.095(4) Uiso 1 1 calc R . .
H8C H 0.3061 0.3774 0.9165 0.095(4) Uiso 1 1 calc R . .
C9 C 0.1975(9) 0.2882(6) 0.8281(3) 0.076(3) Uani 1 1 d . . .
H9A H 0.2583 0.2867 0.8099 0.095(4) Uiso 1 1 calc R . .
H9B H 0.1366 0.2693 0.8039 0.095(4) Uiso 1 1 calc R . .
H9C H 0.1850 0.2389 0.8528 0.095(4) Uiso 1 1 calc R . .
C10 C 0.1230(7) 0.3950(6) 0.8862(3) 0.054(2) Uani 1 1 d . . .
H10A H 0.1134 0.3438 0.9098 0.095(4) Uiso 1 1 calc R . .
H10B H 0.0607 0.3762 0.8629 0.095(4) Uiso 1 1 calc R . .
H10C H 0.1347 0.4634 0.9053 0.095(4) Uiso 1 1 calc R . .
C11 C 0.2415(6) 0.4840(5) 0.6766(3) 0.0317(17) Uani 1 1 d . . .
C12 C 0.2220(5) 0.3727(5) 0.6543(2) 0.0294(17) Uani 1 1 d . . .
C13 C 0.2816(5) 0.3151(5) 0.6673(3) 0.0336(18) Uani 1 1 d . . .
H13 H 0.3364 0.3429 0.6933 0.048(3) Uiso 1 1 calc R . .
C14 C 0.2607(6) 0.2139(5) 0.6418(3) 0.0349(18) Uani 1 1 d . . .
C15 C 0.1753(6) 0.1723(5) 0.6023(3) 0.0329(18) Uani 1 1 d . . .
C16 C 0.1115(5) 0.2326(5) 0.5900(2) 0.0268(16) Uani 1 1 d . . .
C17 C 0.1402(5) 0.3311(5) 0.6151(2) 0.0326(18) Uani 1 1 d . . .
H17 H 0.1032 0.3746 0.6057 0.048(3) Uiso 1 1 calc R . .
C18 C 0.0193(6) 0.1880(5) 0.5507(3) 0.0334(18) Uani 1 1 d . . .
C19 C 0.0542(6) 0.1557(6) 0.4992(3) 0.043(2) Uani 1 1 d . . .
H19A H 0.1019 0.2167 0.4869 0.095(4) Uiso 1 1 calc R . .
H19B H -0.0065 0.1245 0.4749 0.095(4) Uiso 1 1 calc R . .
H19C H 0.0897 0.1053 0.5028 0.095(4) Uiso 1 1 calc R . .
C20 C -0.0586(6) 0.0927(6) 0.5696(3) 0.044(2) Uani 1 1 d . . .
H20A H -0.0254 0.0404 0.5729 0.095(4) Uiso 1 1 calc R . .
H20B H -0.1195 0.0637 0.5453 0.095(4) Uiso 1 1 calc R . .
H20C H -0.0803 0.1136 0.6027 0.095(4) Uiso 1 1 calc R . .
C21 C -0.0385(6) 0.2648(6) 0.5440(3) 0.044(2) Uani 1 1 d . . .
H21A H -0.0652 0.2826 0.5762 0.095(4) Uiso 1 1 calc R . .
H21B H -0.0964 0.2333 0.5181 0.095(4) Uiso 1 1 calc R . .
H21C H 0.0094 0.3276 0.5333 0.095(4) Uiso 1 1 calc R . .
C22 C 0.4582(6) 1.0597(5) 0.9468(3) 0.039(2) Uani 1 1 d . . .
C23 C 0.5324(6) 1.0308(6) 0.9217(3) 0.040(2) Uani 1 1 d . . .
H23 H 0.6008 1.0737 0.9171 0.048(3) Uiso 1 1 calc R . .
C24 C 0.4867(6) 0.9248(5) 0.9039(3) 0.0321(18) Uani 1 1 d . . .
C25 C 0.5307(6) 0.8563(5) 0.8724(3) 0.0349(18) Uani 1 1 d . . .
C26 C 0.6002(6) 0.8950(6) 0.8364(3) 0.0388(19) Uani 1 1 d . . .
H26 H 0.6244 0.9672 0.8345 0.048(3) Uiso 1 1 calc R . .
C27 C 0.6341(6) 0.8298(6) 0.8035(3) 0.046(2) Uani 1 1 d . . .
H27 H 0.6827 0.8586 0.7800 0.048(3) Uiso 1 1 calc R . .
C28 C 0.5991(6) 0.7228(6) 0.8035(3) 0.0387(19) Uani 1 1 d . . .
C29 C 0.5342(6) 0.6863(6) 0.8410(3) 0.042(2) Uani 1 1 d . . .
H29 H 0.5131 0.6146 0.8439 0.048(3) Uiso 1 1 calc R . .
C30 C 0.4988(6) 0.7495(6) 0.8743(3) 0.0369(19) Uani 1 1 d . . .
H30 H 0.4525 0.7205 0.8987 0.048(3) Uiso 1 1 calc R . .
C31 C 0.4652(7) 1.1639(6) 0.9738(3) 0.055(2) Uani 1 1 d . . .
H31A H 0.4141 1.1886 0.9576 0.095(4) Uiso 1 1 calc R . .
H31B H 0.5351 1.2128 0.9721 0.095(4) Uiso 1 1 calc R . .
H31C H 0.4510 1.1581 1.0094 0.095(4) Uiso 1 1 calc R . .
C32 C 0.6308(7) 0.6496(6) 0.7656(3) 0.052(2) Uani 1 1 d . . .
H32 H 0.6647 0.6093 0.7847 0.048(3) Uiso 1 1 calc R . .
C33 C 0.7044(9) 0.7021(8) 0.7279(4) 0.097(4) Uani 1 1 d . . .
H33A H 0.6744 0.7460 0.7107 0.095(4) Uiso 1 1 calc R . .
H33B H 0.7154 0.6495 0.7028 0.095(4) Uiso 1 1 calc R . .
H33C H 0.7710 0.7447 0.7459 0.095(4) Uiso 1 1 calc R . .
C34 C 0.5332(8) 0.5731(7) 0.7343(3) 0.070(3) Uani 1 1 d . . .
H34A H 0.4850 0.5347 0.7572 0.095(4) Uiso 1 1 calc R . .
H34B H 0.5536 0.5246 0.7105 0.095(4) Uiso 1 1 calc R . .
H34C H 0.4992 0.6115 0.7154 0.095(4) Uiso 1 1 calc R . .
C35 C 0.1912(6) 0.8848(5) 1.0443(3) 0.0317(18) Uani 1 1 d . . .
C36 C 0.1657(6) 0.7889(5) 1.0597(3) 0.0365(19) Uani 1 1 d . . .
H36 H 0.1341 0.7685 1.0898 0.048(3) Uiso 1 1 calc R . .
C37 C 0.1960(5) 0.7270(5) 1.0218(2) 0.0297(17) Uani 1 1 d . . .
C38 C 0.1877(6) 0.6182(5) 1.0235(2) 0.0308(17) Uani 1 1 d . . .
C39 C 0.2667(6) 0.5795(6) 1.0101(3) 0.0375(19) Uani 1 1 d . . .
H39 H 0.3259 0.6222 0.9960 0.048(3) Uiso 1 1 calc R . .
C40 C 0.2605(6) 0.4793(6) 1.0171(3) 0.0395(19) Uani 1 1 d . . .
H40 H 0.3163 0.4551 1.0087 0.048(3) Uiso 1 1 calc R . .
C41 C 0.1731(6) 0.4143(5) 1.0362(3) 0.0324(18) Uani 1 1 d . . .
C42 C 0.0943(6) 0.4516(6) 1.0483(3) 0.041(2) Uani 1 1 d . . .
H42 H 0.0338 0.4076 1.0610 0.048(3) Uiso 1 1 calc R . .
C43 C 0.1004(6) 0.5525(6) 1.0426(3) 0.0370(19) Uani 1 1 d . . .
H43 H 0.0450 0.5766 1.0519 0.048(3) Uiso 1 1 calc R . .
C44 C 0.1754(6) 0.9823(5) 1.0693(3) 0.042(2) Uani 1 1 d . . .
H44A H 0.2429 1.0366 1.0777 0.095(4) Uiso 1 1 calc R . .
H44B H 0.1399 0.9682 1.1004 0.095(4) Uiso 1 1 calc R . .
H44C H 0.1331 1.0053 1.0460 0.095(4) Uiso 1 1 calc R . .
C45 C 0.1686(7) 0.3046(6) 1.0441(3) 0.045(2) Uani 1 1 d . . .
H45 H 0.2140 0.2821 1.0200 0.048(3) Uiso 1 1 calc R . .
C46 C 0.2113(9) 0.3066(7) 1.0986(4) 0.084(3) Uani 1 1 d . . .
H46A H 0.2860 0.3446 1.1022 0.095(4) Uiso 1 1 calc R . .
H46B H 0.1990 0.2356 1.1056 0.095(4) Uiso 1 1 calc R . .
H46C H 0.1761 0.3407 1.1226 0.095(4) Uiso 1 1 calc R . .
C47 C 0.0596(6) 0.2266(6) 1.0350(3) 0.049(2) Uani 1 1 d . . .
H47A H 0.0151 0.2453 1.0598 0.095(4) Uiso 1 1 calc R . .
H47B H 0.0618 0.1576 1.0387 0.095(4) Uiso 1 1 calc R . .
H47C H 0.0315 0.2267 1.0007 0.095(4) Uiso 1 1 calc R . .
C48 C 0.1223(6) 0.9843(6) 0.8993(3) 0.0348(18) Uani 1 1 d . . .
C49 C 0.0604(6) 0.9216(6) 0.8580(3) 0.0379(19) Uani 1 1 d . . .
H49 H 0.0105 0.9368 0.8376 0.048(3) Uiso 1 1 calc R . .
C50 C 0.0864(6) 0.8313(5) 0.8526(3) 0.0315(17) Uani 1 1 d . . .
C51 C 0.0393(5) 0.7375(5) 0.8152(3) 0.0314(17) Uani 1 1 d . . .
C52 C 0.0304(6) 0.6393(6) 0.8269(3) 0.0388(19) Uani 1 1 d . . .
H52 H 0.0561 0.6322 0.8594 0.048(3) Uiso 1 1 calc R . .
C53 C -0.0149(6) 0.5526(6) 0.7923(3) 0.047(2) Uani 1 1 d . . .
H53 H -0.0181 0.4868 0.8009 0.048(3) Uiso 1 1 calc R . .
C54 C -0.0554(7) 0.5592(6) 0.7456(3) 0.056(2) Uani 1 1 d . . .
C55 C -0.0475(8) 0.6579(7) 0.7345(3) 0.068(3) Uani 1 1 d . . .
H55 H -0.0754 0.6643 0.7024 0.048(3) Uiso 1 1 calc R . .
C56 C -0.0008(7) 0.7469(6) 0.7685(3) 0.054(2) Uani 1 1 d . . .
C57 C 0.1264(7) 1.0893(6) 0.9231(3) 0.049(2) Uani 1 1 d . . .
H57A H 0.1099 1.0868 0.9586 0.095(4) Uiso 1 1 calc R . .
H57B H 0.0758 1.1113 0.9047 0.095(4) Uiso 1 1 calc R . .
H57C H 0.1963 1.1385 0.9216 0.095(4) Uiso 1 1 calc R . .
C58 C -0.1067(8) 0.4611(7) 0.7088(4) 0.068(3) Uani 1 1 d . . .
H58 H -0.1381 0.4049 0.7298 0.048(3) Uiso 1 1 calc R . .
C59 C -0.1909(9) 0.4639(8) 0.6740(4) 0.096(4) Uani 1 1 d . . .
H59A H -0.1614 0.5045 0.6469 0.095(4) Uiso 1 1 calc R . .
H59B H -0.2357 0.4959 0.6926 0.095(4) Uiso 1 1 calc R . .
H59C H -0.2319 0.3933 0.6591 0.095(4) Uiso 1 1 calc R . .
C60 C -0.0289(9) 0.4350(10) 0.6833(5) 0.124(5) Uani 1 1 d U . .
H60A H -0.0592 0.3671 0.6628 0.095(4) Uiso 1 1 calc R . .
H60B H 0.0245 0.4324 0.7081 0.095(4) Uiso 1 1 calc R . .
H60C H 0.0025 0.4870 0.6612 0.095(4) Uiso 1 1 calc R . .
C61 C 0.1101(6) -0.2857(5) 0.5849(3) 0.0333(18) Uani 1 1 d . . .
C62 C 0.0348(6) -0.2603(6) 0.6104(3) 0.043(2) Uani 1 1 d . . .
H62 H -0.0323 -0.3056 0.6155 0.048(3) Uiso 1 1 calc R . .
C63 C 0.0761(6) -0.1536(6) 0.6277(3) 0.0346(19) Uani 1 1 d . . .
C64 C 0.0257(6) -0.0888(6) 0.6568(3) 0.0370(19) Uani 1 1 d . . .
C65 C -0.0823(6) -0.1200(7) 0.6553(3) 0.051(2) Uani 1 1 d . . .
H65 H -0.1220 -0.1836 0.6357 0.048(3) Uiso 1 1 calc R . .
C66 C -0.1331(7) -0.0609(7) 0.6816(3) 0.057(2) Uani 1 1 d . . .
H66 H -0.2068 -0.0851 0.6796 0.048(3) Uiso 1 1 calc R . .
C67 C -0.0803(8) 0.0316(8) 0.7103(3) 0.054(2) Uani 1 1 d . . .
C68 C 0.0280(8) 0.0635(7) 0.7122(3) 0.063(3) Uani 1 1 d . . .
H68 H 0.0670 0.1274 0.7318 0.048(3) Uiso 1 1 calc R . .
C69 C 0.0806(7) 0.0048(6) 0.6864(3) 0.049(2) Uani 1 1 d . . .
H69 H 0.1543 0.0284 0.6889 0.048(3) Uiso 1 1 calc R . .
C70 C 0.1054(6) -0.3905(5) 0.5589(3) 0.045(2) Uani 1 1 d . . .
H70A H 0.1199 -0.3859 0.5233 0.095(4) Uiso 1 1 calc R . .
H70B H 0.0360 -0.4404 0.5608 0.095(4) Uiso 1 1 calc R . .
H70C H 0.1572 -0.4133 0.5759 0.095(4) Uiso 1 1 calc R . .
C71 C -0.1340(10) 0.0980(10) 0.7379(4) 0.089(4) Uani 1 1 d . . .
H71 H -0.2050 0.0454 0.7317 0.048(3) Uiso 1 1 calc R . .
C72 C -0.1553(17) 0.1658(12) 0.7138(6) 0.271(15) Uani 1 1 d U . .
H72A H -0.1010 0.2332 0.7228 0.095(4) Uiso 1 1 calc R . .
H72B H -0.2223 0.1711 0.7232 0.095(4) Uiso 1 1 calc R . .
H72C H -0.1587 0.1445 0.6772 0.095(4) Uiso 1 1 calc R . .
C73 C -0.1276(9) 0.0988(9) 0.7937(4) 0.096(4) Uani 1 1 d . . .
H73A H -0.0549 0.1288 0.8071 0.095(4) Uiso 1 1 calc R . .
H73B H -0.1562 0.0279 0.8016 0.095(4) Uiso 1 1 calc R . .
H73C H -0.1676 0.1403 0.8093 0.095(4) Uiso 1 1 calc R . .
C74 C 0.4525(6) -0.1768(5) 0.6293(3) 0.0339(18) Uani 1 1 d . . .
C75 C 0.5147(6) -0.1031(6) 0.6673(3) 0.0365(19) Uani 1 1 d . . .
H75 H 0.5681 -0.1101 0.6888 0.048(3) Uiso 1 1 calc R . .
C76 C 0.4830(6) -0.0163(5) 0.6676(3) 0.0308(17) Uani 1 1 d . . .
C77 C 0.5256(5) 0.0825(5) 0.7017(3) 0.0319(18) Uani 1 1 d . . .
C78 C 0.5328(6) 0.1772(6) 0.6872(3) 0.0385(19) Uani 1 1 d . . .
H78 H 0.5099 0.1810 0.6537 0.048(3) Uiso 1 1 calc R . .
C79 C 0.5735(6) 0.2669(6) 0.7214(3) 0.045(2) Uani 1 1 d . . .
H79 H 0.5773 0.3310 0.7105 0.048(3) Uiso 1 1 calc R . .
C80 C 0.6084(6) 0.2665(6) 0.7703(3) 0.042(2) Uani 1 1 d . . .
C81 C 0.6039(7) 0.1715(6) 0.7844(3) 0.051(2) Uani 1 1 d . . .
H81 H 0.6291 0.1684 0.8176 0.048(3) Uiso 1 1 calc R . .
C82 C 0.5630(6) 0.0809(6) 0.7505(3) 0.047(2) Uani 1 1 d . . .
H82 H 0.5607 0.0168 0.7611 0.048(3) Uiso 1 1 calc R . .
C83 C 0.4522(6) -0.2836(5) 0.6112(3) 0.044(2) Uani 1 1 d . . .
H83A H 0.3852 -0.3339 0.6167 0.095(4) Uiso 1 1 calc R . .
H83B H 0.5079 -0.2974 0.6302 0.095(4) Uiso 1 1 calc R . .
H83C H 0.4635 -0.2895 0.5750 0.095(4) Uiso 1 1 calc R . .
C84 C 0.6493(7) 0.3666(7) 0.8071(3) 0.055(2) Uani 1 1 d . . .
H84 H 0.6721 0.4244 0.7861 0.048(3) Uiso 1 1 calc R . .
C85 C 0.7413(7) 0.3739(7) 0.8411(3) 0.067(3) Uani 1 1 d . . .
H85A H 0.7701 0.4440 0.8595 0.095(4) Uiso 1 1 calc R . .
H85B H 0.7942 0.3585 0.8207 0.095(4) Uiso 1 1 calc R . .
H85C H 0.7201 0.3241 0.8653 0.095(4) Uiso 1 1 calc R . .
C86 C 0.5633(8) 0.3814(8) 0.8356(4) 0.095(4) Uani 1 1 d . . .
H86A H 0.5399 0.3272 0.8575 0.095(4) Uiso 1 1 calc R . .
H86B H 0.5056 0.3776 0.8118 0.095(4) Uiso 1 1 calc R . .
H86C H 0.5874 0.4492 0.8565 0.095(4) Uiso 1 1 calc R . .
C87 C 0.3410(5) -0.1305(5) 0.4742(3) 0.0304(17) Uani 1 1 d . . .
C88 C 0.3548(5) -0.0406(5) 0.4531(3) 0.0326(18) Uani 1 1 d . . .
H88 H 0.3715 -0.0292 0.4195 0.048(3) Uiso 1 1 calc R . .
C89 C 0.3391(5) 0.0308(5) 0.4915(3) 0.0315(18) Uani 1 1 d . . .
C90 C 0.3422(5) 0.1378(5) 0.4881(2) 0.0288(17) Uani 1 1 d . . .
C91 C 0.3109(6) 0.1619(6) 0.4424(3) 0.0382(19) Uani 1 1 d . . .
H91 H 0.2868 0.1095 0.4140 0.048(3) Uiso 1 1 calc R . .
C92 C 0.3147(6) 0.2628(6) 0.4378(3) 0.0387(19) Uani 1 1 d . . .
H92 H 0.2946 0.2780 0.4059 0.048(3) Uiso 1 1 calc R . .
C93 C 0.3469(6) 0.3414(6) 0.4783(3) 0.0394(19) Uani 1 1 d . . .
C94 C 0.3753(6) 0.3152(6) 0.5238(3) 0.041(2) Uani 1 1 d . . .
H94 H 0.3953 0.3668 0.5526 0.048(3) Uiso 1 1 calc R . .
C95 C 0.3757(6) 0.2163(5) 0.5290(3) 0.0372(19) Uani 1 1 d . . .
H95 H 0.3989 0.2022 0.5605 0.048(3) Uiso 1 1 calc R . .
C96 C 0.3461(7) -0.2324(6) 0.4507(3) 0.047(2) Uani 1 1 d . . .
H96A H 0.4002 -0.2492 0.4694 0.095(4) Uiso 1 1 calc R . .
H96B H 0.3627 -0.2285 0.4153 0.095(4) Uiso 1 1 calc R . .
H96C H 0.2790 -0.2863 0.4520 0.095(4) Uiso 1 1 calc R . .
C97 C 0.3489(7) 0.4509(6) 0.4739(3) 0.049(2) Uani 1 1 d . . .
H97 H 0.4050 0.4989 0.4989 0.048(3) Uiso 1 1 calc R . .
C98 C 0.3742(7) 0.4821(6) 0.4215(3) 0.060(3) Uani 1 1 d . . .
H98A H 0.4357 0.4654 0.4112 0.095(4) Uiso 1 1 calc R . .
H98B H 0.3879 0.5566 0.4226 0.095(4) Uiso 1 1 calc R . .
H98C H 0.3152 0.4443 0.3970 0.095(4) Uiso 1 1 calc R . .
C99 C 0.2466(8) 0.4632(7) 0.4889(4) 0.088(4) Uani 1 1 d . . .
H99A H 0.1906 0.4205 0.4638 0.095(4) Uiso 1 1 calc R . .
H99B H 0.2515 0.5359 0.4902 0.095(4) Uiso 1 1 calc R . .
H99C H 0.2318 0.4411 0.5223 0.095(4) Uiso 1 1 calc R . .
C100 C 0.7134(10) 0.0329(13) 0.2397(5) 0.126(6) Uani 1 1 d U . .
H10D H 0.6906 -0.0099 0.2673 0.048(3) Uiso 1 1 calc R . .
H10E H 0.7901 0.0634 0.2436 0.048(3) Uiso 1 1 calc R . .
C101 C 0.6803(9) -0.0321(10) 0.1898(5) 0.122(5) Uani 1 1 d U . .
H10F H 0.6059 -0.0461 0.1821 0.095(4) Uiso 1 1 calc R . .
H10G H 0.6935 -0.0975 0.1908 0.095(4) Uiso 1 1 calc R . .
H10H H 0.7195 0.0044 0.1635 0.095(4) Uiso 1 1 calc R . .
B1 B 0.2632(7) 0.9656(6) 0.9634(3) 0.036(2) Uani 1 1 d . . .
H1 H 0.2645 1.0332 0.9821 0.048(3) Uiso 1 1 calc R . .
B2 B 0.3017(7) -0.1838(6) 0.5648(3) 0.032(2) Uani 1 1 d . . .
H2A H 0.3059 -0.2523 0.5503 0.048(3) Uiso 1 1 calc R . .

loop_
_atom_site_aniso_label
_atom_site_aniso_U_11
_atom_site_aniso_U_22
_atom_site_aniso_U_33
_atom_site_aniso_U_23
_atom_site_aniso_U_13
_atom_site_aniso_U_12
Zn1 0.0386(6) 0.0184(5) 0.0341(5) 0.0004(4) 0.0018(4) 0.0073(4)
Zn2 0.0379(6) 0.0249(5) 0.0375(5) -0.0029(4) -0.0005(4) 0.0133(4)
O1 0.053(4) 0.014(3) 0.026(3) 0.003(2) 0.002(2) 0.010(2)
O2 0.051(3) 0.014(2) 0.027(3) 0.002(2) 0.006(2) 0.008(2)
O3 0.043(3) 0.033(3) 0.046(3) -0.012(2) -0.008(3) 0.021(3)
O4 0.040(3) 0.025(3) 0.041(3) -0.007(2) -0.003(2) 0.014(2)
O5 0.067(4) 0.024(3) 0.038(3) 0.004(2) 0.003(3) 0.008(3)
O6 0.196(10) 0.060(5) 0.073(5) 0.027(4) 0.018(6) 0.002(6)
N1 0.043(4) 0.020(3) 0.039(4) 0.004(3) 0.007(3) 0.006(3)
N2 0.044(4) 0.021(3) 0.036(4) 0.000(3) 0.001(3) 0.010(3)
N3 0.050(4) 0.017(3) 0.031(3) 0.001(3) 0.004(3) 0.013(3)
N4 0.042(4) 0.017(3) 0.031(3) -0.003(3) -0.001(3) 0.007(3)
N5 0.036(4) 0.017(3) 0.030(3) 0.003(3) 0.005(3) 0.005(3)
N6 0.043(4) 0.022(3) 0.035(4) 0.004(3) 0.005(3) 0.011(3)
N7 0.042(4) 0.021(3) 0.033(3) 0.000(3) 0.004(3) 0.014(3)
N8 0.032(4) 0.028(4) 0.039(4) 0.003(3) 0.000(3) 0.010(3)
N9 0.039(4) 0.031(4) 0.034(3) -0.001(3) 0.002(3) 0.015(3)
N10 0.035(4) 0.024(3) 0.037(3) -0.003(3) 0.000(3) 0.013(3)
N11 0.034(4) 0.017(3) 0.038(4) -0.001(3) -0.007(3) 0.013(3)
N12 0.042(4) 0.021(3) 0.033(3) -0.001(3) 0.008(3) 0.014(3)
C1 0.033(4) 0.015(4) 0.037(4) -0.001(3) 0.001(3) 0.006(3)
C2 0.037(4) 0.015(4) 0.031(4) 0.001(3) 0.002(3) 0.006(3)
C3 0.026(4) 0.029(4) 0.028(4) -0.002(3) 0.003(3) 0.008(3)
C4 0.039(5) 0.019(4) 0.034(4) -0.002(3) 0.001(3) 0.010(4)
C5 0.039(5) 0.019(4) 0.033(4) 0.000(3) 0.003(3) 0.009(4)
C6 0.032(4) 0.026(4) 0.027(4) 0.005(3) 0.003(3) 0.011(3)
C7 0.080(7) 0.023(4) 0.030(4) 0.007(3) 0.017(4) 0.019(4)
C8 0.085(7) 0.044(5) 0.049(5) 0.023(4) 0.017(5) 0.036(5)
C9 0.157(11) 0.020(5) 0.054(6) 0.012(4) 0.028(6) 0.029(6)
C10 0.078(7) 0.031(5) 0.040(5) 0.010(4) 0.009(5) 0.000(5)
C11 0.033(5) 0.022(4) 0.037(4) 0.003(3) 0.004(4) 0.006(3)
C12 0.033(4) 0.023(4) 0.028(4) 0.000(3) 0.006(3) 0.004(3)
C13 0.028(4) 0.034(5) 0.037(4) -0.004(3) -0.003(3) 0.011(4)
C14 0.040(5) 0.028(4) 0.041(5) 0.001(3) 0.003(4) 0.018(4)
C15 0.037(5) 0.027(4) 0.035(4) -0.002(3) 0.000(4) 0.014(4)
C16 0.027(4) 0.033(4) 0.022(4) 0.001(3) -0.001(3) 0.013(4)
C17 0.031(5) 0.034(5) 0.031(4) -0.002(3) -0.004(3) 0.011(4)
C18 0.042(5) 0.029(4) 0.031(4) -0.001(3) -0.003(4) 0.017(4)
C19 0.047(5) 0.038(5) 0.041(5) -0.005(4) -0.004(4) 0.015(4)
C20 0.036(5) 0.042(5) 0.049(5) -0.006(4) -0.006(4) 0.010(4)
C21 0.041(5) 0.040(5) 0.048(5) -0.010(4) -0.014(4) 0.018(4)
C22 0.046(5) 0.022(4) 0.036(4) 0.005(3) -0.007(4) -0.006(4)
C23 0.037(5) 0.028(5) 0.051(5) 0.010(4) -0.004(4) 0.004(4)
C24 0.036(5) 0.028(4) 0.033(4) 0.012(3) 0.000(4) 0.008(4)
C25 0.039(5) 0.030(4) 0.037(4) 0.006(3) 0.001(4) 0.012(4)
C26 0.038(5) 0.029(4) 0.050(5) 0.012(4) -0.003(4) 0.010(4)
C27 0.045(5) 0.042(5) 0.049(5) 0.011(4) 0.010(4) 0.011(4)
C28 0.035(5) 0.041(5) 0.042(5) 0.001(4) -0.003(4) 0.017(4)
C29 0.043(5) 0.028(5) 0.054(5) 0.007(4) -0.001(4) 0.010(4)
C30 0.031(5) 0.034(5) 0.046(5) 0.011(4) 0.005(4) 0.010(4)
C31 0.063(6) 0.028(5) 0.060(6) 0.000(4) -0.003(5) 0.000(4)
C32 0.053(6) 0.039(5) 0.066(6) 0.003(4) 0.010(5) 0.019(5)
C33 0.086(9) 0.066(8) 0.134(10) -0.006(7) 0.053(8) 0.020(7)
C34 0.074(7) 0.048(6) 0.080(7) -0.007(5) -0.005(6) 0.015(6)
C35 0.038(5) 0.018(4) 0.038(4) -0.003(3) -0.003(4) 0.010(4)
C36 0.054(5) 0.031(5) 0.028(4) 0.002(3) 0.008(4) 0.021(4)
C37 0.034(5) 0.022(4) 0.027(4) -0.002(3) -0.007(3) 0.005(3)
C38 0.036(5) 0.025(4) 0.027(4) 0.001(3) 0.007(3) 0.005(4)
C39 0.040(5) 0.033(5) 0.034(4) 0.003(3) 0.015(4) 0.004(4)
C40 0.050(5) 0.030(5) 0.040(5) -0.001(4) 0.002(4) 0.018(4)
C41 0.035(5) 0.027(4) 0.032(4) 0.003(3) -0.005(4) 0.007(4)
C42 0.038(5) 0.028(5) 0.053(5) 0.013(4) -0.002(4) 0.004(4)
C43 0.040(5) 0.033(5) 0.040(4) 0.004(4) -0.002(4) 0.016(4)
C44 0.053(5) 0.024(4) 0.043(5) -0.005(3) 0.000(4) 0.009(4)
C45 0.055(6) 0.022(4) 0.055(5) 0.007(4) -0.001(4) 0.010(4)
C46 0.105(9) 0.034(6) 0.106(8) 0.015(5) -0.041(7) 0.015(6)
C47 0.058(6) 0.025(5) 0.060(6) 0.007(4) 0.017(5) 0.005(4)
C48 0.041(5) 0.032(4) 0.038(4) 0.011(4) 0.013(4) 0.017(4)
C49 0.042(5) 0.032(5) 0.046(5) 0.009(4) 0.004(4) 0.020(4)
C50 0.027(4) 0.032(4) 0.035(4) 0.011(3) 0.007(4) 0.006(4)
C51 0.033(5) 0.026(4) 0.030(4) -0.002(3) 0.000(3) 0.004(4)
C52 0.040(5) 0.036(5) 0.038(4) 0.004(4) -0.001(4) 0.010(4)
C53 0.039(5) 0.041(5) 0.058(6) 0.002(4) -0.011(4) 0.011(4)
C54 0.060(6) 0.032(5) 0.059(6) -0.011(4) -0.025(5) 0.000(5)
C55 0.096(8) 0.048(6) 0.048(5) 0.004(5) -0.034(5) 0.014(6)
C56 0.066(6) 0.045(5) 0.041(5) -0.002(4) -0.014(5) 0.009(5)
C57 0.077(7) 0.030(5) 0.047(5) 0.005(4) 0.011(5) 0.027(5)
C58 0.077(8) 0.048(6) 0.068(7) -0.001(5) -0.020(6) 0.010(6)
C59 0.102(9) 0.056(7) 0.089(8) -0.029(6) -0.050(7) -0.011(6)
C60 0.060(8) 0.129(12) 0.131(11) -0.078(9) 0.006(7) -0.007(8)
C61 0.039(5) 0.027(4) 0.033(4) 0.003(3) 0.004(4) 0.009(4)
C62 0.041(5) 0.040(5) 0.049(5) 0.010(4) 0.011(4) 0.012(4)
C63 0.046(5) 0.035(5) 0.028(4) 0.011(3) 0.010(4) 0.016(4)
C64 0.049(5) 0.031(5) 0.036(4) 0.009(4) 0.008(4) 0.017(4)
C65 0.038(5) 0.052(6) 0.062(6) 0.016(4) 0.019(4) 0.010(5)
C66 0.049(6) 0.076(7) 0.055(6) 0.012(5) 0.016(5) 0.032(6)
C67 0.061(7) 0.084(8) 0.032(5) 0.008(5) 0.011(5) 0.045(6)
C68 0.073(7) 0.070(7) 0.050(6) -0.023(5) -0.011(5) 0.043(6)
C69 0.054(6) 0.054(6) 0.044(5) -0.002(4) 0.002(4) 0.028(5)
C70 0.043(5) 0.025(4) 0.063(5) -0.004(4) -0.002(4) 0.007(4)
C71 0.111(10) 0.127(11) 0.056(7) -0.005(6) 0.006(6) 0.084(9)
C72 0.52(4) 0.212(19) 0.26(2) 0.160(17) 0.31(2) 0.30(2)
C73 0.094(9) 0.110(10) 0.080(8) -0.020(7) 0.031(7) 0.037(8)
C74 0.028(4) 0.028(4) 0.049(5) 0.012(4) 0.008(4) 0.011(4)
C75 0.034(5) 0.036(5) 0.037(4) 0.006(4) -0.002(4) 0.008(4)
C76 0.035(5) 0.031(4) 0.031(4) 0.004(3) 0.005(4) 0.017(4)
C77 0.030(4) 0.029(4) 0.036(4) 0.004(3) 0.002(4) 0.009(4)
C78 0.036(5) 0.038(5) 0.041(5) 0.002(4) -0.008(4) 0.012(4)
C79 0.042(5) 0.032(5) 0.059(6) -0.001(4) -0.006(4) 0.014(4)
C80 0.041(5) 0.044(5) 0.038(5) -0.005(4) -0.009(4) 0.014(4)
C81 0.061(6) 0.051(6) 0.037(5) 0.005(4) -0.011(4) 0.014(5)
C82 0.062(6) 0.027(5) 0.047(5) 0.001(4) -0.008(4) 0.010(4)
C83 0.046(5) 0.023(4) 0.069(6) 0.007(4) -0.003(4) 0.018(4)
C84 0.056(6) 0.042(5) 0.063(6) -0.010(4) -0.015(5) 0.019(5)
C85 0.045(6) 0.058(6) 0.074(7) -0.023(5) -0.013(5) -0.001(5)
C86 0.074(8) 0.089(9) 0.110(9) -0.045(7) 0.004(7) 0.029(7)
C87 0.033(5) 0.024(4) 0.036(4) -0.001(3) 0.005(3) 0.013(4)
C88 0.038(5) 0.021(4) 0.040(4) 0.003(3) 0.013(4) 0.011(4)
C89 0.031(4) 0.029(4) 0.036(4) 0.008(3) 0.004(3) 0.010(4)
C90 0.023(4) 0.030(4) 0.031(4) -0.001(3) -0.004(3) 0.007(3)
C91 0.043(5) 0.028(4) 0.036(4) -0.001(3) 0.004(4) 0.003(4)
C92 0.038(5) 0.035(5) 0.041(5) 0.009(4) 0.003(4) 0.007(4)
C93 0.040(5) 0.028(5) 0.046(5) 0.000(4) 0.002(4) 0.009(4)
C94 0.042(5) 0.030(5) 0.043(5) -0.009(4) -0.004(4) 0.008(4)
C95 0.040(5) 0.027(4) 0.041(5) 0.000(3) 0.002(4) 0.006(4)
C96 0.063(6) 0.029(5) 0.049(5) -0.005(4) 0.010(4) 0.021(4)
C97 0.061(6) 0.025(5) 0.056(5) 0.006(4) 0.009(5) 0.008(4)
C98 0.068(7) 0.023(5) 0.083(7) 0.010(4) 0.010(5) 0.007(5)
C99 0.101(9) 0.034(6) 0.146(10) 0.025(6) 0.049(8) 0.038(6)
C100 0.065(9) 0.204(18) 0.132(13) 0.113(13) 0.040(9) 0.040(11)
C101 0.077(9) 0.111(11) 0.139(12) -0.016(9) 0.073(9) -0.015(8)
B1 0.061(7) 0.018(5) 0.028(5) 0.002(4) -0.004(4) 0.011(5)
B2 0.046(6) 0.017(4) 0.035(5) -0.001(4) 0.003(4) 0.016(4)

loop_
_atom_type_symbol
_atom_type_description
_atom_type_scat_dispersion_real
_atom_type_scat_dispersion_imag
_atom_type_scat_source
C C 0.0033 0.0016 'International Tables Vol C Tables 4.2.6.8 and 6.1.1.4'
H H 0.0000 0.0000 'International Tables Vol C Tables 4.2.6.8 and 6.1.1.4'
B B 0.0013 0.0007 'International Tables Vol C Tables 4.2.6.8 and 6.1.1.4'
N N 0.0061 0.0033 'International Tables Vol C Tables 4.2.6.8 and 6.1.1.4'
O O 0.0106 0.0060 'International Tables Vol C Tables 4.2.6.8 and 6.1.1.4'
Zn Zn 0.2839 1.4301 'International Tables Vol C Tables 4.2.6.8 and 6.1.1.4'

loop_
_geom_angle_atom_site_label_1
_geom_angle_atom_site_label_2
_geom_angle_atom_site_label_3
_geom_angle
_geom_angle_site_symmetry_1
_geom_angle_site_symmetry_3
_geom_angle_publ_flag
O2 Zn1 N1 130.5(2) . . ?
O2 Zn1 N5 129.8(2) . . ?
N1 Zn1 N5 95.7(2) . . ?
O2 Zn1 N3 108.18(19) . . ?
N1 Zn1 N3 87.9(2) . . ?
N5 Zn1 N3 89.4(2) . . ?
O2 Zn1 O1 76.79(17) . . ?
N1 Zn1 O1 89.2(2) . . ?
N5 Zn1 O1 86.79(19) . . ?
N3 Zn1 O1 175.00(19) . . ?
O3 Zn2 N11 131.6(2) . . ?
O3 Zn2 N7 129.6(2) . . ?
N11 Zn2 N7 98.2(2) . . ?
O3 Zn2 O4 79.54(18) . . ?
N11 Zn2 O4 93.04(19) . . ?
N7 Zn2 O4 91.9(2) . . ?
O3 Zn2 N9 100.3(2) . . ?
N11 Zn2 N9 86.6(2) . . ?
N7 Zn2 N9 88.7(2) . . ?
O4 Zn2 N9 179.3(2) . . ?
C1 O1 Zn1 109.8(4) . . ?
C6 O2 Zn1 119.7(4) . . ?
C14 O3 Zn2 115.4(4) . . ?
C15 O4 Zn2 111.0(4) . . ?
C24 N1 N2 107.5(6) . . ?
C24 N1 Zn1 137.4(5) . . ?
N2 N1 Zn1 114.6(5) . . ?
C22 N2 N1 109.1(6) . . ?
C22 N2 B1 130.0(6) . . ?
N1 N2 B1 120.6(6) . . ?
C37 N3 N4 105.2(5) . . ?
C37 N3 Zn1 141.3(5) . . ?
N4 N3 Zn1 110.8(4) . . ?
C35 N4 N3 110.7(5) . . ?
C35 N4 B1 128.0(6) . . ?
N3 N4 B1 121.2(5) . . ?
C50 N5 N6 107.2(6) . . ?
C50 N5 Zn1 138.1(5) . . ?
N6 N5 Zn1 113.3(4) . . ?
C48 N6 N5 109.2(6) . . ?
C48 N6 B1 130.2(6) . . ?
N5 N6 B1 120.7(6) . . ?
C63 N7 N8 107.5(6) . . ?
C63 N7 Zn2 137.4(5) . . ?
N8 N7 Zn2 113.1(4) . . ?
C61 N8 N7 108.8(6) . . ?
C61 N8 B2 130.8(6) . . ?
N7 N8 B2 120.4(6) . . ?
C76 N9 N10 105.7(5) . . ?
C76 N9 Zn2 143.9(5) . . ?
N10 N9 Zn2 109.6(4) . . ?
C74 N10 N9 110.5(6) . . ?
C74 N10 B2 128.3(6) . . ?
N9 N10 B2 121.3(5) . . ?
C89 N11 N12 106.3(5) . . ?
C89 N11 Zn2 139.3(5) . . ?
N12 N11 Zn2 114.3(4) . . ?
C87 N12 N11 110.1(5) . . ?
C87 N12 B2 129.7(6) . . ?
N11 N12 B2 120.1(5) . . ?
C2 C1 O1 123.1(6) . . ?
C2 C1 C6 124.3(6) . . ?
O1 C1 C6 112.7(6) . . ?
C1 C2 C3 119.1(6) . . ?
C4 C3 C2 117.3(6) . . ?
C4 C3 C11 123.1(6) . . ?
C2 C3 C11 119.4(6) . . ?
C5 C4 C3 124.1(6) . . ?
C4 C5 C6 118.1(6) . . ?
C4 C5 C7 120.7(6) . . ?
C6 C5 C7 121.2(6) . . ?
O2 C6 C1 120.4(6) . . ?
O2 C6 C5 122.6(6) . . ?
C1 C6 C5 117.1(6) . . ?
C10 C7 C9 107.8(7) . . ?
C10 C7 C5 110.3(6) . . ?
C9 C7 C5 111.6(6) . . ?
C10 C7 C8 110.3(6) . . ?
C9 C7 C8 108.2(7) . . ?
C5 C7 C8 108.5(6) . . ?
O5 C11 C3 121.3(6) . . ?
O5 C11 C12 116.0(6) . . ?
C3 C11 C12 122.7(6) . . ?
C13 C12 C17 120.2(6) . . ?
C13 C12 C11 124.1(6) . . ?
C17 C12 C11 115.5(6) . . ?
C12 C13 C14 119.5(7) . . ?
O3 C14 C13 122.9(7) . . ?
O3 C14 C15 117.8(6) . . ?
C13 C14 C15 119.3(6) . . ?
O4 C15 C16 123.4(6) . . ?
O4 C15 C14 116.0(6) . . ?
C16 C15 C14 120.6(6) . . ?
C17 C16 C15 116.0(6) . . ?
C17 C16 C18 123.0(6) . . ?
C15 C16 C18 121.0(6) . . ?
C16 C17 C12 124.2(7) . . ?
C16 C18 C19 110.8(6) . . ?
C16 C18 C21 112.3(6) . . ?
C19 C18 C21 108.7(6) . . ?
C16 C18 C20 108.1(6) . . ?
C19 C18 C20 109.8(6) . . ?
C21 C18 C20 107.2(6) . . ?
N2 C22 C23 108.2(6) . . ?
N2 C22 C31 122.7(7) . . ?
C23 C22 C31 129.0(7) . . ?
C22 C23 C24 106.2(7) . . ?
N1 C24 C23 109.0(7) . . ?
N1 C24 C25 122.3(7) . . ?
C23 C24 C25 128.7(7) . . ?
C26 C25 C30 117.5(7) . . ?
C26 C25 C24 120.5(7) . . ?
C30 C25 C24 121.8(7) . . ?
C27 C26 C25 120.9(7) . . ?
C26 C27 C28 122.1(7) . . ?
C29 C28 C27 116.1(7) . . ?
C29 C28 C32 121.1(7) . . ?
C27 C28 C32 122.8(7) . . ?
C30 C29 C28 122.9(7) . . ?
C29 C30 C25 120.3(7) . . ?
C33 C32 C28 114.5(7) . . ?
C33 C32 C34 106.8(8) . . ?
C28 C32 C34 109.6(7) . . ?
N4 C35 C36 108.1(6) . . ?
N4 C35 C44 122.2(6) . . ?
C36 C35 C44 129.7(7) . . ?
C35 C36 C37 105.8(6) . . ?
N3 C37 C36 110.1(6) . . ?
N3 C37 C38 124.9(6) . . ?
C36 C37 C38 124.9(6) . . ?
C39 C38 C43 117.9(6) . . ?
C39 C38 C37 122.8(6) . . ?
C43 C38 C37 119.1(6) . . ?
C38 C39 C40 121.1(7) . . ?
C41 C40 C39 120.5(7) . . ?
C42 C41 C40 118.4(7) . . ?
C42 C41 C45 122.0(7) . . ?
C40 C41 C45 119.6(7) . . ?
C41 C42 C43 121.7(7) . . ?
C42 C43 C38 120.3(7) . . ?
C47 C45 C41 112.9(7) . . ?
C47 C45 C46 109.3(7) . . ?
C41 C45 C46 109.1(6) . . ?
N6 C48 C49 107.9(6) . . ?
N6 C48 C57 122.6(7) . . ?
C49 C48 C57 129.4(7) . . ?
C48 C49 C50 105.9(6) . . ?
N5 C50 C49 109.9(6) . . ?
N5 C50 C51 122.5(6) . . ?
C49 C50 C51 127.5(7) . . ?
C56 C51 C52 119.0(7) . . ?
C56 C51 C50 119.4(7) . . ?
C52 C51 C50 121.5(6) . . ?
C53 C52 C51 121.2(7) . . ?
C54 C53 C52 121.2(8) . . ?
C53 C54 C55 117.2(7) . . ?
C53 C54 C58 119.6(8) . . ?
C55 C54 C58 123.3(8) . . ?
C56 C55 C54 122.8(8) . . ?
C51 C56 C55 118.6(8) . . ?
C60 C58 C59 112.5(10) . . ?
C60 C58 C54 108.2(9) . . ?
C59 C58 C54 115.6(8) . . ?
N8 C61 C62 108.7(6) . . ?
N8 C61 C70 123.4(7) . . ?
C62 C61 C70 127.9(7) . . ?
C61 C62 C63 106.4(7) . . ?
N7 C63 C62 108.6(6) . . ?
N7 C63 C64 123.6(7) . . ?
C62 C63 C64 127.8(7) . . ?
C65 C64 C69 117.0(7) . . ?
C65 C64 C63 119.7(7) . . ?
C69 C64 C63 123.3(7) . . ?
C66 C65 C64 121.7(9) . . ?
C67 C66 C65 121.9(9) . . ?
C66 C67 C68 116.9(8) . . ?
C66 C67 C71 122.6(9) . . ?
C68 C67 C71 120.4(10) . . ?
C69 C68 C67 122.0(9) . . ?
C68 C69 C64 120.4(8) . . ?
C72 C71 C73 126.3(11) . . ?
C72 C71 C67 117.5(10) . . ?
C73 C71 C67 113.6(9) . . ?
N10 C74 C75 107.1(6) . . ?
N10 C74 C83 122.7(7) . . ?
C75 C74 C83 130.1(7) . . ?
C74 C75 C76 106.3(6) . . ?
N9 C76 C75 110.4(6) . . ?
N9 C76 C77 122.7(6) . . ?
C75 C76 C77 127.0(7) . . ?
C78 C77 C82 117.8(7) . . ?
C78 C77 C76 123.7(6) . . ?
C82 C77 C76 118.5(6) . . ?
C77 C78 C79 120.5(7) . . ?
C80 C79 C78 122.5(7) . . ?
C79 C80 C81 117.0(7) . . ?
C79 C80 C84 120.8(7) . . ?
C81 C80 C84 122.2(7) . . ?
C80 C81 C82 121.0(7) . . ?
C77 C82 C81 121.1(7) . . ?
C86 C84 C85 112.4(8) . . ?
C86 C84 C80 109.2(8) . . ?
C85 C84 C80 114.1(7) . . ?
N12 C87 C88 107.5(6) . . ?
N12 C87 C96 122.8(6) . . ?
C88 C87 C96 129.7(6) . . ?
C87 C88 C89 106.2(6) . . ?
N11 C89 C88 109.9(6) . . ?
N11 C89 C90 122.2(6) . . ?
C88 C89 C90 127.8(6) . . ?
C91 C90 C95 118.3(7) . . ?
C91 C90 C89 119.2(6) . . ?
C95 C90 C89 122.5(6) . . ?
C90 C91 C92 120.4(7) . . ?
C93 C92 C91 122.0(7) . . ?
C94 C93 C92 116.8(7) . . ?
C94 C93 C97 120.9(7) . . ?
C92 C93 C97 122.3(7) . . ?
C93 C94 C95 122.5(7) . . ?
C94 C95 C90 120.0(7) . . ?
C93 C97 C99 109.8(7) . . ?
C93 C97 C98 112.9(6) . . ?
C99 C97 C98 111.4(8) . . ?
O6 C100 C101 109.2(11) . . ?
N6 B1 N2 110.3(6) . . ?
N6 B1 N4 107.0(6) . . ?
N2 B1 N4 109.9(6) . . ?
N12 B2 N10 109.4(6) . . ?
N12 B2 N8 111.2(6) . . ?
N10 B2 N8 108.4(6) . . ?

loop_
_geom_bond_atom_site_label_1
_geom_bond_atom_site_label_2
_geom_bond_distance
_geom_bond_site_symmetry_2
_geom_bond_publ_flag
Zn1 O2 1.929(4) . ?
Zn1 N1 2.049(6) . ?
Zn1 N5 2.068(6) . ?
Zn1 N3 2.175(5) . ?
Zn1 O1 2.266(5) . ?
Zn2 O3 1.977(5) . ?
Zn2 N11 2.035(6) . ?
Zn2 N7 2.049(6) . ?
Zn2 O4 2.149(5) . ?
Zn2 N9 2.217(6) . ?
O1 C1 1.387(8) . ?
O2 C6 1.323(7) . ?
O3 C14 1.309(8) . ?
O4 C15 1.298(8) . ?
O5 C11 1.237(8) . ?
O6 C100 1.316(14) . ?
N1 C24 1.340(9) . ?
N1 N2 1.374(7) . ?
N2 C22 1.357(9) . ?
N2 B1 1.548(11) . ?
N3 C37 1.352(8) . ?
N3 N4 1.382(7) . ?
N4 C35 1.345(8) . ?
N4 B1 1.560(9) . ?
N5 C50 1.324(8) . ?
N5 N6 1.386(7) . ?
N6 C48 1.348(8) . ?
N6 B1 1.546(10) . ?
N7 C63 1.345(9) . ?
N7 N8 1.382(7) . ?
N8 C61 1.353(9) . ?
N8 B2 1.552(10) . ?
N9 C76 1.345(9) . ?
N9 N10 1.391(7) . ?
N10 C74 1.358(8) . ?
N10 B2 1.539(10) . ?
N11 C89 1.347(8) . ?
N11 N12 1.384(7) . ?
N12 C87 1.364(8) . ?
N12 B2 1.535(9) . ?
C1 C2 1.372(9) . ?
C1 C6 1.412(9) . ?
C2 C3 1.413(9) . ?
C3 C4 1.408(9) . ?
C3 C11 1.445(9) . ?
C4 C5 1.390(9) . ?
C5 C6 1.431(9) . ?
C5 C7 1.536(9) . ?
C7 C10 1.534(11) . ?
C7 C9 1.535(10) . ?
C7 C8 1.545(11) . ?
C11 C12 1.515(9) . ?
C12 C13 1.372(9) . ?
C12 C17 1.428(9) . ?
C13 C14 1.416(9) . ?
C14 C15 1.462(10) . ?
C15 C16 1.441(9) . ?
C16 C17 1.369(9) . ?
C16 C18 1.524(10) . ?
C18 C19 1.533(9) . ?
C18 C21 1.537(9) . ?
C18 C20 1.547(10) . ?
C22 C23 1.371(10) . ?
C22 C31 1.503(10) . ?
C23 C24 1.407(10) . ?
C24 C25 1.477(9) . ?
C25 C26 1.397(10) . ?
C25 C30 1.403(9) . ?
C26 C27 1.381(10) . ?
C27 C28 1.396(10) . ?
C28 C29 1.386(10) . ?
C28 C32 1.518(10) . ?
C29 C30 1.380(10) . ?
C32 C33 1.518(12) . ?
C32 C34 1.547(12) . ?
C35 C36 1.371(9) . ?
C35 C44 1.515(9) . ?
C36 C37 1.404(9) . ?
C37 C38 1.475(9) . ?
C38 C39 1.390(10) . ?
C38 C43 1.396(10) . ?
C39 C40 1.394(10) . ?
C40 C41 1.392(10) . ?
C41 C42 1.369(10) . ?
C41 C45 1.535(9) . ?
C42 C43 1.395(9) . ?
C45 C47 1.519(11) . ?
C45 C46 1.539(11) . ?
C48 C49 1.383(10) . ?
C48 C57 1.495(10) . ?
C49 C50 1.398(9) . ?
C50 C51 1.482(9) . ?
C51 C56 1.380(10) . ?
C51 C52 1.394(9) . ?
C52 C53 1.375(10) . ?
C53 C54 1.368(10) . ?
C54 C55 1.398(11) . ?
C54 C58 1.521(11) . ?
C55 C56 1.389(11) . ?
C58 C60 1.401(13) . ?
C58 C59 1.467(13) . ?
C61 C62 1.367(10) . ?
C61 C70 1.511(9) . ?
C62 C63 1.408(10) . ?
C63 C64 1.467(10) . ?
C64 C65 1.394(11) . ?
C64 C69 1.395(10) . ?
C65 C66 1.379(11) . ?
C66 C67 1.369(12) . ?
C67 C68 1.397(12) . ?
C67 C71 1.494(12) . ?
C68 C69 1.388(10) . ?
C71 C72 1.296(15) . ?
C71 C73 1.486(12) . ?
C74 C75 1.386(10) . ?
C74 C83 1.496(9) . ?
C75 C76 1.399(9) . ?
C76 C77 1.477(10) . ?
C77 C78 1.379(9) . ?
C77 C82 1.387(10) . ?
C78 C79 1.387(10) . ?
C79 C80 1.374(10) . ?
C80 C81 1.388(10) . ?
C80 C84 1.526(10) . ?
C81 C82 1.393(10) . ?
C84 C86 1.475(12) . ?
C84 C85 1.495(11) . ?
C87 C88 1.382(9) . ?
C87 C96 1.496(9) . ?
C88 C89 1.406(9) . ?
C89 C90 1.479(9) . ?
C90 C91 1.388(9) . ?
C90 C95 1.393(9) . ?
C91 C92 1.398(10) . ?
C92 C93 1.385(10) . ?
C93 C94 1.383(10) . ?
C93 C97 1.522(10) . ?
C94 C95 1.392(10) . ?
C97 C99 1.523(12) . ?
C97 C98 1.525(10) . ?
C100 C101 1.481(16) . ?
